data_2209910
loop_
_publ_author_name
'Naveen, S.'
'Dinesh Manvar'
'Anamik Shah'
'Sridhar, M. A.'
'Shashidhara Prasad, J.'

_publ_section_title
;
 4-(2,2-Dichloro-<i>N</i>-methylacetamido)phenyl furan-2-carboxylate
;
_journal_coeditor_code JH2030
_journal_issue 8
_journal_name_full 'Acta Crystallographica Section E'
_journal_page_first o3587
_journal_page_last o3588
_journal_paper_doi 10.1107/S1600536806029035
_journal_volume 62
_journal_year 2006
_chemical_formula_iupac 'C14 H11 Cl2 N O4'
_chemical_formula_moiety 'C14 H11 Cl2 N O4'
_chemical_formula_sum 'C14 H11 Cl2 N O4'
_chemical_formula_weight 328.14
_chemical_name_systematic
;
4-(2,2-dichloro-N-methylacetamido)phenyl furan-2-carboxylate
;
_space_group_IT_number 14
_symmetry_cell_setting monoclinic
_symmetry_space_group_name_Hall '-P 2yn'
_symmetry_space_group_name_H-M 'P 1 21/n 1'
_atom_sites_solution_hydrogens geom
_atom_sites_solution_primary direct
_atom_sites_solution_secondary difmap
_audit_creation_method SHELXL-97
_cell_angle_alpha 90
_cell_angle_beta 103.761(2)
_cell_angle_gamma 90
_cell_formula_units_Z 4
_cell_length_a 8.334(5)
_cell_length_b 10.778(5)
_cell_length_c 16.412(10)
_cell_measurement_reflns_used 4433
_cell_measurement_temperature 295(2)
_cell_measurement_theta_max 25.03
_cell_measurement_theta_min 2.28
_cell_volume 1431.9(14)
_computing_cell_refinement 'SCALEPACK (Otwinowski & Minor, 1997)'
_computing_data_collection 'XPRESS (MacScience, 2002)'
_computing_data_reduction 'SCALEPACK and DENZO (Otwinowski & Minor, 1997)'
_computing_molecular_graphics 'PLATON (Spek, 2003) and ORTEPII (Johnson, 1976)'
_computing_publication_material 'PLATON (Spek, 2003)'
_computing_structure_refinement 'SHELXL97 (Sheldrick, 1997)'
_computing_structure_solution 'SHELXS97 (Sheldrick, 1997)'
_diffrn_ambient_temperature 295(2)
_diffrn_detector_area_resol_mean 10.0
_diffrn_measured_fraction_theta_full 0.998
_diffrn_measured_fraction_theta_max 0.998
_diffrn_measurement_device_type 'MacScience DIPLabo 32001'
_diffrn_measurement_method \w
_diffrn_radiation_monochromator graphite
_diffrn_radiation_source 'fine-focus sealed tube'
_diffrn_radiation_type MoK\a
_diffrn_radiation_wavelength 0.71073
_diffrn_reflns_av_R_equivalents 0.0175
_diffrn_reflns_av_sigmaI/netI 0.0252
_diffrn_reflns_limit_h_max 9
_diffrn_reflns_limit_h_min -9
_diffrn_reflns_limit_k_max 11
_diffrn_reflns_limit_k_min -12
_diffrn_reflns_limit_l_max 19
_diffrn_reflns_limit_l_min -19
_diffrn_reflns_number 4433
_diffrn_reflns_theta_full 25.03
_diffrn_reflns_theta_max 25.03
_diffrn_reflns_theta_min 2.28
_diffrn_standards_decay_% 0
_diffrn_standards_number 0
_exptl_absorpt_coefficient_mu 0.467
_exptl_absorpt_correction_type none
_exptl_absorpt_process_details none
_exptl_crystal_colour 'Pale green'
_exptl_crystal_density_diffrn 1.522
_exptl_crystal_density_method 'Not Measured'
_exptl_crystal_description Block
_exptl_crystal_F_000 672
_exptl_crystal_size_max 0.25
_exptl_crystal_size_mid 0.24
_exptl_crystal_size_min 0.220
_refine_diff_density_max 0.353
_refine_diff_density_min -0.295
_refine_ls_extinction_coef 0.056(5)
_refine_ls_extinction_method SHELXL97
_refine_ls_goodness_of_fit_ref 1.199
_refine_ls_hydrogen_treatment constr
_refine_ls_matrix_type full
_refine_ls_number_parameters 192
_refine_ls_number_reflns 2524
_refine_ls_number_restraints 0
_refine_ls_restrained_S_all 1.199
_refine_ls_R_factor_all 0.0497
_refine_ls_R_factor_gt 0.0398
_refine_ls_shift/su_max 0.000
_refine_ls_shift/su_mean 0.000
_refine_ls_structure_factor_coef Fsqd
_refine_ls_weighting_details 'calc w=1/[\s^2^(Fo^2^)+(0.0816P)^2^+0.2846P] where P=(Fo^2^+2Fc^2^)/3'
_refine_ls_weighting_scheme calc
_refine_ls_wR_factor_gt 0.1134
_refine_ls_wR_factor_ref 0.1426
_reflns_number_gt 2209
_reflns_number_total 2524
_reflns_threshold_expression I>2\s(I)
_cod_data_source_file jh2030.cif
_cod_data_source_block I
_cod_original_sg_symbol_H-M 'P 21/n'
_cod_database_code 2209910
_cod_database_fobs_code 2209910

loop_
_symmetry_equiv_pos_as_xyz
x,y,z
1/2-x,1/2+y,1/2-z
-x,-y,-z
1/2+x,1/2-y,1/2+z

loop_
_atom_site_aniso_label
_atom_site_aniso_U_11
_atom_site_aniso_U_22
_atom_site_aniso_U_33
_atom_site_aniso_U_12
_atom_site_aniso_U_13
_atom_site_aniso_U_23
Cl20 0.0849(5) 0.0728(5) 0.0441(4) 0.0178(3) 0.0061(3) 0.0056(3)
Cl21 0.1156(7) 0.0749(5) 0.0721(5) 0.0354(4) 0.0381(5) 0.0050(4)
O3 0.0428(8) 0.0623(10) 0.0568(10) 0.0068(7) -0.0020(7) 0.0005(8)
O7 0.0455(9) 0.0564(9) 0.0543(9) 0.0047(7) -0.0012(7) 0.0065(8)
O8 0.0364(8) 0.0513(9) 0.0543(9) 0.0011(6) -0.0010(6) 0.0051(7)
O18 0.0524(10) 0.0756(12) 0.0595(11) -0.0203(9) 0.0011(8) -0.0010(9)
N15 0.0358(9) 0.0488(10) 0.0408(9) -0.0005(7) 0.0074(7) 0.0012(7)
C1 0.0518(13) 0.0623(14) 0.0561(14) -0.0088(11) 0.0105(11) 0.0033(11)
C2 0.0376(11) 0.0544(12) 0.0421(11) 0.0038(9) 0.0060(9) 0.0006(9)
C4 0.0366(11) 0.092(2) 0.0546(14) 0.0030(12) -0.0024(10) -0.0044(14)
C5 0.0455(13) 0.088(2) 0.0562(15) -0.0199(13) 0.0084(11) -0.0108(14)
C6 0.0401(10) 0.0476(11) 0.0402(11) 0.0038(9) 0.0066(9) -0.0017(9)
C9 0.0347(10) 0.0494(11) 0.0390(10) 0.0011(8) 0.0003(8) 0.0037(9)
C10 0.0436(11) 0.0462(11) 0.0469(12) 0.0021(9) 0.0057(9) -0.0073(9)
C11 0.0357(10) 0.0521(12) 0.0442(11) 0.0073(8) 0.0069(8) -0.0037(9)
C12 0.0348(10) 0.0473(11) 0.0340(10) 0.0031(8) 0.0042(8) 0.0022(8)
C13 0.0422(12) 0.0436(11) 0.0629(14) 0.0039(9) 0.0084(10) -0.0071(10)
C14 0.0358(11) 0.0500(13) 0.0680(15) 0.0088(9) 0.0088(10) -0.0045(11)
C16 0.0458(12) 0.0778(17) 0.0520(13) -0.0011(11) 0.0170(10) 0.0048(12)
C17 0.0432(11) 0.0432(11) 0.0458(12) -0.0005(9) 0.0036(9) -0.0017(9)
C19 0.0535(13) 0.0498(12) 0.0420(12) -0.0015(10) 0.0054(10) -0.0011(10)

loop_
_atom_site_type_symbol
_atom_site_label
_atom_site_fract_x
_atom_site_fract_y
_atom_site_fract_z
_atom_site_U_iso_or_equiv
_atom_site_thermal_displace_type
_atom_site_calc_flag
_atom_site_refinement_flags
_atom_site_occupancy
Cl Cl20 0.83170(9) 0.22806(7) 0.22182(4) 0.0688(3) Uani . . 1.000
Cl Cl21 0.60505(12) 0.43137(7) 0.17914(5) 0.0849(3) Uani . . 1.000
O O3 -0.23686(19) 0.04006(16) -0.20087(11) 0.0563(5) Uani . . 1.000
O O7 0.10887(19) -0.07653(15) -0.05000(11) 0.0543(5) Uani . . 1.000
O O8 0.05699(17) 0.10913(14) -0.11614(10) 0.0493(5) Uani . . 1.000
O O18 0.9055(2) 0.38991(18) 0.08673(12) 0.0646(6) Uani . . 1.000
N N15 0.6800(2) 0.32499(17) -0.00874(11) 0.0421(5) Uani . . 1.000
C C1 -0.2136(3) -0.1586(3) -0.16076(16) 0.0571(8) Uani . . 1.000
C C2 -0.1412(3) -0.0457(2) -0.15024(13) 0.0453(7) Uani . . 1.000
C C4 -0.3727(3) -0.0223(3) -0.24319(17) 0.0633(9) Uani . . 1.000
C C5 -0.3646(3) -0.1419(3) -0.22166(17) 0.0639(9) Uani . . 1.000
C C6 0.0196(2) -0.0093(2) -0.09945(13) 0.0431(6) Uani . . 1.000
C C9 0.2162(2) 0.1551(2) -0.08289(13) 0.0425(6) Uani . . 1.000
C C10 0.3553(3) 0.0910(2) -0.09044(14) 0.0464(7) Uani . . 1.000
C C11 0.5081(3) 0.1462(2) -0.06342(14) 0.0444(6) Uani . . 1.000
C C12 0.5208(2) 0.26488(19) -0.03080(13) 0.0394(6) Uani . . 1.000
C C13 0.3805(3) 0.3287(2) -0.02484(16) 0.0503(7) Uani . . 1.000
C C14 0.2274(3) 0.2727(2) -0.05004(17) 0.0519(8) Uani . . 1.000
C C16 0.7552(3) 0.3572(3) -0.07823(16) 0.0576(8) Uani . . 1.000
C C17 0.7693(3) 0.3418(2) 0.07004(14) 0.0452(7) Uani . . 1.000
C C19 0.6885(3) 0.2999(2) 0.13989(14) 0.0494(7) Uani . . 1.000
H H1 -0.17300 -0.23190 -0.13370 0.0690 Uiso calc R 1.000
H H4 -0.45990 0.01360 -0.28210 0.0760 Uiso calc R 1.000
H H5 -0.44290 -0.20270 -0.24250 0.0770 Uiso calc R 1.000
H H10 0.34620 0.01170 -0.11340 0.0560 Uiso calc R 1.000
H H11 0.60290 0.10340 -0.06720 0.0530 Uiso calc R 1.000
H H13 0.38890 0.40920 -0.00390 0.0600 Uiso calc R 1.000
H H14 0.13270 0.31450 -0.04480 0.0620 Uiso calc R 1.000
H H16A 0.82700 0.42730 -0.06260 0.0860 Uiso calc R 1.000
H H16B 0.67000 0.37750 -0.12700 0.0860 Uiso calc R 1.000
H H16C 0.81790 0.28790 -0.09050 0.0860 Uiso calc R 1.000
H H19 0.59930 0.24140 0.11680 0.0590 Uiso calc R 1.000

loop_
_atom_type_symbol
_atom_type_description
_atom_type_scat_dispersion_real
_atom_type_scat_dispersion_imag
_atom_type_scat_source
O O 0.0106 0.0060 'International Tables Vol C Tables 4.2.6.8 and 6.1.1.4'
N N 0.0061 0.0033 'International Tables Vol C Tables 4.2.6.8 and 6.1.1.4'
Cl Cl 0.1484 0.1585 'International Tables Vol C Tables 4.2.6.8 and 6.1.1.4'
H H 0.0000 0.0000 'International Tables Vol C Tables 4.2.6.8 and 6.1.1.4'
C C 0.0033 0.0016 'International Tables Vol C Tables 4.2.6.8 and 6.1.1.4'

loop_
_geom_angle_atom_site_label_1
_geom_angle_atom_site_label_2
_geom_angle_atom_site_label_3
_geom_angle
_geom_angle_publ_flag
C2 O3 C4 105.7(2) yes
C6 O8 C9 119.74(16) yes
C12 N15 C16 116.63(18) yes
C12 N15 C17 124.64(18) yes
C16 N15 C17 118.38(19) yes
C2 C1 C5 105.7(3) no
O3 C2 C1 110.7(2) yes
O3 C2 C6 119.43(19) yes
C1 C2 C6 129.7(2) no
O3 C4 C5 111.1(2) yes
C1 C5 C4 106.8(3) no
O7 C6 O8 124.56(18) yes
O7 C6 C2 124.2(2) yes
O8 C6 C2 111.27(17) yes
O8 C9 C10 121.76(19) yes
O8 C9 C14 116.73(18) yes
C10 C9 C14 121.2(2) no
C9 C10 C11 119.1(2) no
C10 C11 C12 120.3(2) no
N15 C12 C11 119.62(18) yes
N15 C12 C13 120.16(19) yes
C11 C12 C13 120.07(19) no
C12 C13 C14 119.9(2) no
C9 C14 C13 119.5(2) no
O18 C17 N15 123.2(2) yes
O18 C17 C19 120.7(2) yes
N15 C17 C19 116.1(2) yes
Cl20 C19 Cl21 109.28(12) yes
Cl20 C19 C17 111.40(18) yes
Cl21 C19 C17 108.56(15) yes
C2 C1 H1 127.13 no
C5 C1 H1 127.21 no
O3 C4 H4 124.46 no
C5 C4 H4 124.47 no
C1 C5 H5 126.58 no
C4 C5 H5 126.60 no
C9 C10 H10 120.48 no
C11 C10 H10 120.44 no
C10 C11 H11 119.91 no
C12 C11 H11 119.84 no
C12 C13 H13 120.05 no
C14 C13 H13 120.06 no
C9 C14 H14 120.25 no
C13 C14 H14 120.24 no
N15 C16 H16A 109.44 no
N15 C16 H16B 109.50 no
N15 C16 H16C 109.47 no
H16A C16 H16B 109.49 no
H16A C16 H16C 109.43 no
H16B C16 H16C 109.50 no
Cl20 C19 H19 109.16 no
Cl21 C19 H19 109.21 no
C17 C19 H19 109.21 no

loop_
_geom_bond_atom_site_label_1
_geom_bond_atom_site_label_2
_geom_bond_distance
_geom_bond_publ_flag
Cl20 C19 1.752(3) yes
Cl21 C19 1.766(3) yes
O3 C2 1.366(3) yes
O3 C4 1.357(3) yes
O7 C6 1.204(3) yes
O8 C6 1.357(3) yes
O8 C9 1.400(3) yes
O18 C17 1.218(3) yes
N15 C12 1.443(3) yes
N15 C16 1.468(3) yes
N15 C17 1.342(3) yes
C1 C2 1.351(4) no
C1 C5 1.420(4) no
C2 C6 1.454(3) no
C4 C5 1.334(5) no
C9 C10 1.380(3) no
C9 C14 1.372(3) no
C10 C11 1.380(4) no
C11 C12 1.381(3) no
C12 C13 1.380(3) no
C13 C14 1.383(4) no
C17 C19 1.529(3) no
C1 H1 0.9297 no
C4 H4 0.9300 no
C5 H5 0.9306 no
C10 H10 0.9299 no
C11 H11 0.9296 no
C13 H13 0.9297 no
C14 H14 0.9303 no
C16 H16A 0.9600 no
C16 H16B 0.9604 no
C16 H16C 0.9600 no
C19 H19 0.9797 no

loop_
_geom_contact_atom_site_label_1
_geom_contact_atom_site_label_2
_geom_contact_distance
_geom_contact_site_symmetry_2
_geom_contact_publ_flag
Cl20 O18 2.998(3) . no
Cl20 Cl21 3.569(2) 2_645 no
Cl20 O7 3.395(3) 3_655 no
Cl20 C1 3.635(4) 3_655 no
Cl20 C6 3.509(3) 3_655 no
Cl20 C10 3.612(3) 4_555 no
Cl21 O18 3.252(3) . no
Cl21 N15 3.483(3) . no
Cl21 C13 3.599(3) . no
Cl21 Cl20 3.569(2) 2_655 no
Cl21 C13 3.641(3) 3_665 no
Cl21 H13 3.1228 . no
Cl21 H5 3.1065 3_555 no
Cl21 H16B 3.0491 3_665 no
O3 O8 2.620(3) . no
O7 C11 3.375(4) 3_655 no
O7 C10 2.927(3) . no
O7 N15 3.223(3) 3_655 no
O7 Cl20 3.395(3) 3_655 no
O7 O7 3.182(3) 3_555 no
O7 C17 3.078(3) 3_655 no
O7 C6 3.044(3) 3_555 no
O8 O3 2.620(3) . no
O18 C4 3.285(4) 4_655 no
O18 Cl20 2.998(3) . no
O18 Cl21 3.252(3) . no
O3 H11 2.9079 1_455 no
O7 H10 2.6226 . no
O7 H11 2.7121 3_655 no
O8 H16C 2.8738 1_455 no
O18 H16A 2.4154 . no
O18 H1 2.7653 3_655 no
O18 H4 2.4136 4_655 no
N15 Cl21 3.483(3) . no
N15 O7 3.223(3) 3_655 no
N15 H13 2.9389 3_665 no
C1 Cl20 3.635(4) 3_655 no
C4 C16 3.550(4) 2_544 no
C4 O18 3.285(4) 4_354 no
C6 O7 3.044(3) 3_555 no
C6 C6 3.363(4) 3_555 no
C6 Cl20 3.509(3) 3_655 no
C10 Cl20 3.612(3) 4_454 no
C10 O7 2.927(3) . no
C10 C11 3.583(4) 3_655 no
C11 C10 3.583(4) 3_655 no
C11 O7 3.375(4) 3_655 no
C13 Cl21 3.641(3) 3_665 no
C13 C19 3.270(4) . no
C13 Cl21 3.599(3) . no
C16 C4 3.550(4) 2_554 no
C17 O7 3.078(3) 3_655 no
C19 C13 3.270(4) . no
C5 H19 3.0885 3_555 no
C6 H10 2.7944 . no
C11 H19 3.0511 . no
C12 H19 2.3677 . no
C13 H19 2.7564 . no
C16 H14 3.0967 1_655 no
C16 H11 3.0391 . no
C17 H13 3.0721 3_665 no
H1 O18 2.7653 3_655 no
H4 O18 2.4136 4_354 no
H5 Cl21 3.1065 3_555 no
H10 O7 2.6226 . no
H10 C6 2.7944 . no
H11 O3 2.9079 1_655 no
H11 C16 3.0391 . no
H11 O7 2.7121 3_655 no
H13 Cl21 3.1228 . no
H13 N15 2.9389 3_665 no
H13 C17 3.0721 3_665 no
H14 C16 3.0967 1_455 no
H14 H16C 2.5674 1_455 no
H16A O18 2.4154 . no
H16B Cl21 3.0491 3_665 no
H16C O8 2.8738 1_655 no
H16C H14 2.5674 1_655 no
H19 C11 3.0511 . no
H19 C12 2.3677 . no
H19 C13 2.7564 . no
H19 C5 3.0885 3_555 no

loop_
_geom_hbond_atom_site_label_D
_geom_hbond_atom_site_label_H
_geom_hbond_atom_site_label_A
_geom_hbond_site_symmetry_A
_geom_hbond_distance_DH
_geom_hbond_distance_HA
_geom_hbond_distance_DA
_geom_hbond_angle_DHA
_geom_hbond_publ_flag
C4 H4 O18 4_354 0.9300 2.4100 3.285(4) 156.00 yes

loop_
_geom_torsion_atom_site_label_1
_geom_torsion_atom_site_label_2
_geom_torsion_atom_site_label_3
_geom_torsion_atom_site_label_4
_geom_torsion
_geom_torsion_publ_flag
C4 O3 C2 C1 0.5(3) no
C4 O3 C2 C6 176.6(2) no
C2 O3 C4 C5 -0.5(3) no
C6 O8 C9 C14 -136.6(2) no
C9 O8 C6 C2 -170.57(17) no
C6 O8 C9 C10 49.9(3) no
C9 O8 C6 O7 8.3(3) no
C16 N15 C17 C19 -176.7(2) no
C16 N15 C17 O18 4.9(3) no
C12 N15 C17 C19 -3.7(3) no
C17 N15 C12 C11 -105.5(3) no
C17 N15 C12 C13 79.0(3) no
C16 N15 C12 C11 67.6(3) no
C12 N15 C17 O18 177.9(2) no
C16 N15 C12 C13 -107.9(3) no
C2 C1 C5 C4 0.0(3) no
C5 C1 C2 O3 -0.3(3) no
C5 C1 C2 C6 -175.9(2) no
O3 C2 C6 O8 -4.9(3) no
C1 C2 C6 O8 170.3(2) no
O3 C2 C6 O7 176.2(2) no
C1 C2 C6 O7 -8.5(4) no
O3 C4 C5 C1 0.4(3) no
C10 C9 C14 C13 0.7(4) no
O8 C9 C14 C13 -172.8(2) no
C14 C9 C10 C11 0.8(3) no
O8 C9 C10 C11 174.0(2) no
C9 C10 C11 C12 -1.2(3) no
C10 C11 C12 C13 0.2(3) no
C10 C11 C12 N15 -175.3(2) no
C11 C12 C13 C14 1.3(4) no
N15 C12 C13 C14 176.8(2) no
C12 C13 C14 C9 -1.7(4) no
N15 C17 C19 Cl21 -99.7(2) no
O18 C17 C19 Cl21 78.7(3) no
N15 C17 C19 Cl20 139.93(18) no
O18 C17 C19 Cl20 -41.6(3) no

loop_
_cod_related_entry_id
_cod_related_entry_database
_cod_related_entry_code
1 ChemSpider 18400
